data_7229603
loop_
_publ_author_name
'Le Phuong, Hai Anh'
'Cseri, Levente'
'Whitehead, George F. S.'
'Garforth, Arthur'
'Budd, Peter'
'Szekely, Gyorgy'

_publ_section_title
;
 Environmentally benign and diastereoselective synthesis of
 2,4,5-trisubstituted-2-imidazolines
;
_journal_issue 84
_journal_name_full 'RSC Advances'
_journal_page_first 53278
_journal_paper_doi 10.1039/C7RA11827A
_journal_volume 7
_journal_year 2017
_chemical_formula_moiety 'C21 H15 F15 N2 S3'
_chemical_formula_sum 'C21 H15 F15 N2 S3'
_chemical_formula_weight 676.53
_space_group_crystal_system monoclinic
_space_group_IT_number 14
_space_group_name_Hall '-P 2ybc'
_space_group_name_H-M_alt 'P 1 21/c 1'
_symmetry_space_group_name_Hall '-P 2ybc'
_symmetry_space_group_name_H-M 'P 1 21/c 1'
_atom_sites_solution_hydrogens difmap
_atom_sites_solution_primary iterative
_audit_creation_date 2017-08-17
_audit_creation_method
;
Olex2 1.2
(compiled 2017.08.10 svn.r3458 for OlexSys, GUI svn.r5375)
;
_audit_update_record
;
2017-09-22 deposited with the CCDC.
2017-11-13 downloaded from the CCDC.
;
_cell_angle_alpha 90
_cell_angle_beta 91.4162(15)
_cell_angle_gamma 90
_cell_formula_units_Z 4
_cell_length_a 12.2146(2)
_cell_length_b 9.99845(16)
_cell_length_c 20.3665(3)
_cell_measurement_reflns_used 14317
_cell_measurement_temperature 150.01(10)
_cell_measurement_theta_max 26.3450
_cell_measurement_theta_min 1.9050
_cell_volume 2486.54(7)
_computing_cell_refinement 'CrysAlisPro 1.171.39.21a (Rigaku OD, 2015)'
_computing_data_collection 'CrysAlisPro 1.171.39.21a (Rigaku OD, 2015)'
_computing_data_reduction 'CrysAlisPro 1.171.39.21a (Rigaku OD, 2015)'
_computing_molecular_graphics 'Olex2 (Dolomanov et al., 2009)'
_computing_publication_material 'Olex2 (Dolomanov et al., 2009)'
_computing_structure_refinement 'ShelXL (Sheldrick, 2015)'
_computing_structure_solution
;
Superflip (Palatinus & Chapuis, 2007;Palatinus & van der Lee, 2008;
Palatinus et al., 2012)
;
_diffrn_ambient_environment N~2~
_diffrn_ambient_temperature 150.01(10)
_diffrn_detector 'CCD plate'
_diffrn_measured_fraction_theta_full 0.999
_diffrn_measured_fraction_theta_max 0.999
_diffrn_measurement_details
;
List of Runs (angles in degrees, time in seconds):

  # Type    Start    End  Width  t~exp~   \w     \q     \k     \f   Frames
#--------------------------------------------------------------------------
  1  \w    -71.00   7.00   1.00    1.00    --   17.60  29.00  -4.00   78
  2  \w    -71.00  27.00   1.00    1.00    --   17.60  43.00-180.00   98
  3  \w    -59.00 -33.00   1.00    1.00    --   17.60  60.00-120.00   26
  4  \w    -17.00 107.00   1.00    1.00    --   17.60  60.00-120.00  124
  5  \w    -72.00 107.00   1.00    1.00    --   17.60  14.00 120.00  179
  6  \w     17.00  97.00   1.00    1.00    --   17.60  60.00-150.00   80
  7  \w     72.00  98.00   1.00    1.00    --   17.60  29.00  -4.00   26
;
_diffrn_measurement_device 'four-circle diffractometer'
_diffrn_measurement_device_type 'XtaLAB AFC11 (RINC): quarter-chi single'
_diffrn_measurement_method '\w scans'
_diffrn_orient_matrix_type 'CrysAlisPro convention (1999,Acta A55,543-557)'
_diffrn_orient_matrix_UB_11 -0.0060308000
_diffrn_orient_matrix_UB_12 -0.0028886000
_diffrn_orient_matrix_UB_13 0.0345242000
_diffrn_orient_matrix_UB_21 -0.0505895000
_diffrn_orient_matrix_UB_22 -0.0339661000
_diffrn_orient_matrix_UB_23 -0.0046092000
_diffrn_orient_matrix_UB_31 0.0278971000
_diffrn_orient_matrix_UB_32 -0.0622056000
_diffrn_orient_matrix_UB_33 0.0009198000
_diffrn_radiation_monochromator graphite
_diffrn_radiation_probe x-ray
_diffrn_radiation_type MoK\a
_diffrn_radiation_wavelength 0.71073
_diffrn_reflns_av_R_equivalents 0.0241
_diffrn_reflns_av_unetI/netI 0.0169
_diffrn_reflns_Laue_measured_fraction_full 0.999
_diffrn_reflns_Laue_measured_fraction_max 0.999
_diffrn_reflns_limit_h_max 15
_diffrn_reflns_limit_h_min -15
_diffrn_reflns_limit_k_max 12
_diffrn_reflns_limit_k_min -12
_diffrn_reflns_limit_l_max 25
_diffrn_reflns_limit_l_min -23
_diffrn_reflns_number 27722
_diffrn_reflns_point_group_measured_fraction_full 0.999
_diffrn_reflns_point_group_measured_fraction_max 0.999
_diffrn_reflns_theta_full 25.242
_diffrn_reflns_theta_max 26.372
_diffrn_reflns_theta_min 2.269
_diffrn_source 'fine-focus sealed X-ray tube'
_diffrn_source_type 'Enhance (Mo) X-ray Source'
_exptl_absorpt_coefficient_mu 0.428
_exptl_absorpt_correction_T_max 1.00000
_exptl_absorpt_correction_T_min 0.73995
_exptl_absorpt_correction_type multi-scan
_exptl_absorpt_process_details
;
CrysAlisPro 1.171.39.21a (Rigaku Oxford Diffraction, 2015)
Empirical absorption correction using spherical harmonics,
 implemented in SCALE3 ABSPACK scaling algorithm.
;
_exptl_crystal_colour 'clear colourless'
_exptl_crystal_colour_lustre clear
_exptl_crystal_colour_primary colourless
_exptl_crystal_density_diffrn 1.807
_exptl_crystal_description block
_exptl_crystal_F_000 1352
_exptl_crystal_size_max 0.402
_exptl_crystal_size_mid 0.375
_exptl_crystal_size_min 0.209
_refine_diff_density_max 0.373
_refine_diff_density_min -0.716
_refine_diff_density_rms 0.053
_refine_ls_extinction_method none
_refine_ls_goodness_of_fit_ref 1.054
_refine_ls_hydrogen_treatment refall
_refine_ls_matrix_type full
_refine_ls_number_parameters 430
_refine_ls_number_reflns 5087
_refine_ls_number_restraints 0
_refine_ls_restrained_S_all 1.054
_refine_ls_R_factor_all 0.0426
_refine_ls_R_factor_gt 0.0373
_refine_ls_shift/su_max 0.001
_refine_ls_shift/su_mean 0.000
_refine_ls_structure_factor_coef Fsqd
_refine_ls_weighting_details 'w=1/[\s^2^(Fo^2^)+(0.0404P)^2^+2.2032P] where P=(Fo^2^+2Fc^2^)/3'
_refine_ls_weighting_scheme calc
_refine_ls_wR_factor_gt 0.0929
_refine_ls_wR_factor_ref 0.0963
_reflns_Friedel_coverage 0.000
_reflns_number_gt 4490
_reflns_number_total 5087
_reflns_threshold_expression 'I > 2\s(I)'
_cod_data_source_file c7ra11827a2.cif
_cod_data_source_block s4866l
_cod_database_code 7229603
_shelx_shelxl_version_number 2016/6
_shelx_space_group_comment
;
The symmetry employed for this shelxl refinement is uniquely defined
by the following loop, which should always be used as a source of
symmetry information in preference to the above space-group names.
They are only intended as comments.
;
_shelx_estimated_absorpt_t_max 0.916
_shelx_estimated_absorpt_t_min 0.847
_reflns_odcompleteness_completeness 99.83
_reflns_odcompleteness_iscentric 1
_reflns_odcompleteness_theta 26.32
_olex2_refinement_description
;
;
_olex2_submission_special_instructions 'No special instructions were received'
_oxdiff_exptl_absorpt_empirical_details
;
Empirical correction (ABSPACK) includes:
- Absorption correction using spherical harmonics
- Frame scaling
;
_oxdiff_exptl_absorpt_empirical_full_max 1.333
_oxdiff_exptl_absorpt_empirical_full_min 0.619

loop_
_space_group_symop_operation_xyz
'x, y, z'
'-x, y+1/2, -z+1/2'
'-x, -y, -z'
'x, -y-1/2, z-1/2'

loop_
_atom_site_label
_atom_site_type_symbol
_atom_site_fract_x
_atom_site_fract_y
_atom_site_fract_z
_atom_site_U_iso_or_equiv
_atom_site_adp_type
_atom_site_occupancy
_atom_site_site_symmetry_order
_atom_site_calc_flag
S1 S 1.49317(4) 0.50732(5) 0.19054(3) 0.03205(13) Uani 1 1 d
S3 S 0.81242(5) 0.11857(6) 0.53406(3) 0.03782(14) Uani 1 1 d
S2 S 0.67851(8) 0.65116(6) 0.56365(3) 0.0693(3) Uani 1 1 d
F2 F 1.61994(10) 0.50259(15) 0.17630(8) 0.0492(4) Uani 1 1 d
F1 F 1.48813(10) 0.35352(12) 0.17132(7) 0.0421(3) Uani 1 1 d
F5 F 1.47291(10) 0.54616(15) 0.11633(7) 0.0449(3) Uani 1 1 d
F4 F 1.52428(10) 0.46602(14) 0.26407(7) 0.0456(3) Uani 1 1 d
F13 F 0.70426(10) 0.04495(14) 0.51203(6) 0.0440(3) Uani 1 1 d
F11 F 0.92121(15) 0.1844(2) 0.56195(8) 0.0849(7) Uani 1 1 d
F12 F 0.80412(13) 0.04430(18) 0.60222(7) 0.0608(4) Uani 1 1 d
F3 F 1.50951(10) 0.65974(13) 0.20938(8) 0.0481(3) Uani 1 1 d
F9 F 0.60002(19) 0.76855(18) 0.54463(9) 0.0923(7) Uani 1 1 d
F15 F 0.88075(13) -0.00545(16) 0.50905(8) 0.0622(5) Uani 1 1 d
F10 F 0.7552(2) 0.53513(19) 0.58894(8) 0.1020(9) Uani 1 1 d
F14 F 0.74234(17) 0.23526(16) 0.56354(7) 0.0699(5) Uani 1 1 d
N2 N 0.95009(12) 0.40368(15) 0.24005(7) 0.0222(3) Uani 1 1 d
F8 F 0.5852(2) 0.5460(2) 0.54822(12) 0.1085(9) Uani 1 1 d
F6 F 0.7696(2) 0.75722(19) 0.58493(8) 0.0908(7) Uani 1 1 d
F7 F 0.6340(2) 0.66072(19) 0.63568(9) 0.1158(10) Uani 1 1 d
N1 N 0.96552(12) 0.61435(14) 0.28035(8) 0.0238(3) Uani 1 1 d
C1 C 1.34924(14) 0.51279(18) 0.20765(9) 0.0246(4) Uani 1 1 d
C7 C 1.01258(14) 0.51412(17) 0.25283(8) 0.0211(3) Uani 1 1 d
C19 C 0.82389(15) 0.20309(18) 0.45619(9) 0.0260(4) Uani 1 1 d
C16 C 0.84178(14) 0.33379(16) 0.33644(8) 0.0202(3) Uani 1 1 d
C15 C 0.84768(14) 0.41785(17) 0.27479(9) 0.0213(3) Uani 1 1 d
C9 C 0.80955(14) 0.60885(16) 0.35641(9) 0.0231(4) Uani 1 1 d
C3 C 1.20455(16) 0.58125(19) 0.27679(9) 0.0263(4) Uani 1 1 d
C17 C 0.73960(14) 0.31218(17) 0.36397(9) 0.0231(4) Uani 1 1 d
C14 C 0.69872(16) 0.62881(19) 0.36568(11) 0.0299(4) Uani 1 1 d
C8 C 0.85046(14) 0.57454(17) 0.28934(9) 0.0222(4) Uani 1 1 d
C6 C 1.27530(15) 0.45140(18) 0.16481(10) 0.0258(4) Uani 1 1 d
C18 C 0.72992(15) 0.24941(18) 0.42409(10) 0.0255(4) Uani 1 1 d
C21 C 0.93430(14) 0.28509(18) 0.36946(9) 0.0234(4) Uani 1 1 d
C4 C 1.12947(14) 0.51562(17) 0.23547(9) 0.0218(4) Uani 1 1 d
C20 C 0.92584(15) 0.21841(19) 0.42895(10) 0.0274(4) Uani 1 1 d
C2 C 1.31514(16) 0.57929(19) 0.26357(10) 0.0286(4) Uani 1 1 d
C12 C 0.7298(2) 0.63869(19) 0.48177(11) 0.0392(5) Uani 1 1 d
C5 C 1.16512(15) 0.45111(18) 0.17944(9) 0.0239(4) Uani 1 1 d
C10 C 0.88066(17) 0.60857(19) 0.41083(10) 0.0293(4) Uani 1 1 d
C13 C 0.65801(19) 0.6433(2) 0.42824(12) 0.0393(5) Uani 1 1 d
C11 C 0.8406(2) 0.6231(2) 0.47357(11) 0.0377(5) Uani 1 1 d
H8 H 0.8045(16) 0.619(2) 0.2560(10) 0.021(5) Uiso 1 1 d
H6 H 1.2976(16) 0.410(2) 0.1262(11) 0.024(5) Uiso 1 1 d
H15 H 0.7856(16) 0.396(2) 0.2466(10) 0.020(5) Uiso 1 1 d
H5 H 1.1145(16) 0.408(2) 0.1495(10) 0.019(5) Uiso 1 1 d
H18 H 0.6614(18) 0.237(2) 0.4423(11) 0.032(6) Uiso 1 1 d
H17 H 0.6744(18) 0.341(2) 0.3408(11) 0.031(6) Uiso 1 1 d
H3 H 1.1791(17) 0.626(2) 0.3159(11) 0.026(5) Uiso 1 1 d
H2 H 0.9770(17) 0.326(2) 0.2332(10) 0.026(5) Uiso 1 1 d
H21 H 1.0039(18) 0.293(2) 0.3505(11) 0.031(6) Uiso 1 1 d
H10 H 0.9586(19) 0.597(2) 0.4050(11) 0.037(6) Uiso 1 1 d
H20 H 0.9875(18) 0.186(2) 0.4507(11) 0.034(6) Uiso 1 1 d
H2A H 1.3679(19) 0.621(2) 0.2945(12) 0.039(6) Uiso 1 1 d
H13 H 0.586(2) 0.656(3) 0.4328(14) 0.057(8) Uiso 1 1 d
H14 H 0.6489(18) 0.629(2) 0.3289(11) 0.031(6) Uiso 1 1 d
H11 H 0.890(2) 0.622(3) 0.5104(14) 0.051(7) Uiso 1 1 d

loop_
_atom_site_aniso_label
_atom_site_aniso_U_11
_atom_site_aniso_U_22
_atom_site_aniso_U_33
_atom_site_aniso_U_23
_atom_site_aniso_U_13
_atom_site_aniso_U_12
S1 0.0222(2) 0.0314(3) 0.0427(3) 0.0073(2) 0.0042(2) 0.00054(18)
S3 0.0414(3) 0.0437(3) 0.0283(3) 0.0112(2) 0.0003(2) -0.0140(2)
S2 0.1304(7) 0.0316(3) 0.0485(4) 0.0061(3) 0.0551(4) 0.0184(4)
F2 0.0216(6) 0.0579(9) 0.0684(9) 0.0071(7) 0.0077(6) 0.0011(6)
F1 0.0308(6) 0.0333(7) 0.0625(8) -0.0013(6) 0.0066(6) 0.0072(5)
F5 0.0304(6) 0.0613(9) 0.0435(7) 0.0188(6) 0.0130(5) 0.0038(6)
F4 0.0318(6) 0.0574(8) 0.0471(8) 0.0119(6) -0.0072(6) 0.0013(6)
F13 0.0412(7) 0.0465(7) 0.0445(7) 0.0168(6) 0.0017(6) -0.0176(6)
F11 0.0834(12) 0.1291(17) 0.0408(8) 0.0378(10) -0.0269(8) -0.0678(12)
F12 0.0639(9) 0.0818(11) 0.0364(8) 0.0291(7) -0.0013(7) -0.0243(8)
F3 0.0324(6) 0.0338(7) 0.0785(10) 0.0014(7) 0.0099(6) -0.0096(5)
F9 0.1418(18) 0.0630(11) 0.0755(12) 0.0103(9) 0.0708(12) 0.0474(12)
F15 0.0575(9) 0.0619(10) 0.0680(10) 0.0415(8) 0.0175(7) 0.0205(7)
F10 0.204(2) 0.0611(11) 0.0430(9) 0.0199(8) 0.0537(12) 0.0570(14)
F14 0.1218(15) 0.0496(9) 0.0400(8) -0.0019(7) 0.0362(9) -0.0044(9)
N2 0.0246(7) 0.0172(7) 0.0251(8) -0.0013(6) 0.0057(6) 0.0002(6)
F8 0.151(2) 0.0744(13) 0.1052(16) -0.0013(12) 0.0970(16) -0.0299(13)
F6 0.169(2) 0.0622(11) 0.0422(9) -0.0197(8) 0.0278(11) 0.0001(12)
F7 0.225(3) 0.0635(12) 0.0630(12) 0.0139(9) 0.0949(15) 0.0426(15)
N1 0.0269(7) 0.0173(7) 0.0278(8) 0.0014(6) 0.0085(6) -0.0018(6)
C1 0.0210(8) 0.0214(9) 0.0314(10) 0.0075(7) 0.0035(7) 0.0001(7)
C7 0.0260(9) 0.0189(8) 0.0185(8) 0.0030(6) 0.0025(7) -0.0006(7)
C19 0.0324(9) 0.0220(9) 0.0235(9) 0.0030(7) 0.0016(7) -0.0060(7)
C16 0.0238(8) 0.0141(7) 0.0228(8) -0.0021(6) 0.0017(7) -0.0015(6)
C15 0.0217(8) 0.0187(8) 0.0234(9) -0.0009(7) 0.0015(7) 0.0004(6)
C9 0.0267(9) 0.0133(8) 0.0294(9) 0.0001(7) 0.0063(7) -0.0005(6)
C3 0.0308(9) 0.0247(9) 0.0237(9) 0.0001(7) 0.0036(7) -0.0013(7)
C17 0.0221(8) 0.0175(8) 0.0298(9) -0.0008(7) 0.0009(7) -0.0006(7)
C14 0.0289(10) 0.0211(9) 0.0399(11) 0.0003(8) 0.0074(8) 0.0013(7)
C8 0.0245(8) 0.0170(8) 0.0253(9) 0.0020(7) 0.0026(7) 0.0016(7)
C6 0.0284(9) 0.0206(8) 0.0286(10) 0.0013(7) 0.0067(7) 0.0026(7)
C18 0.0248(9) 0.0213(9) 0.0307(10) -0.0011(7) 0.0060(7) -0.0041(7)
C21 0.0213(8) 0.0212(9) 0.0279(9) 0.0010(7) 0.0028(7) -0.0014(7)
C4 0.0252(9) 0.0166(8) 0.0238(9) 0.0043(7) 0.0043(7) 0.0007(6)
C20 0.0253(9) 0.0261(9) 0.0307(10) 0.0052(8) -0.0029(8) -0.0013(7)
C2 0.0289(9) 0.0277(9) 0.0292(10) 0.0021(8) -0.0009(8) -0.0030(8)
C12 0.0655(15) 0.0187(9) 0.0348(11) -0.0001(8) 0.0267(11) 0.0029(9)
C5 0.0247(9) 0.0203(8) 0.0269(9) -0.0008(7) 0.0033(7) -0.0014(7)
C10 0.0325(10) 0.0242(9) 0.0315(10) -0.0035(8) 0.0037(8) -0.0024(8)
C13 0.0397(12) 0.0239(10) 0.0554(14) 0.0028(9) 0.0258(11) 0.0050(9)
C11 0.0572(14) 0.0285(10) 0.0276(10) -0.0049(8) 0.0040(10) -0.0015(9)

loop_
_atom_type_symbol
_atom_type_description
_atom_type_scat_dispersion_real
_atom_type_scat_dispersion_imag
_atom_type_scat_source
C C 0.0033 0.0016 'International Tables Vol C Tables 4.2.6.8 and 6.1.1.4'
H H 0.0000 0.0000 'International Tables Vol C Tables 4.2.6.8 and 6.1.1.4'
F F 0.0171 0.0103 'International Tables Vol C Tables 4.2.6.8 and 6.1.1.4'
N N 0.0061 0.0033 'International Tables Vol C Tables 4.2.6.8 and 6.1.1.4'
S S 0.1246 0.1234 'International Tables Vol C Tables 4.2.6.8 and 6.1.1.4'

loop_
_exptl_crystal_face_index_h
_exptl_crystal_face_index_k
_exptl_crystal_face_index_l
_exptl_crystal_face_perp_dist
16 6 -1 0.1046
-16 -6 1 0.1046
-8 12 1 0.1873
8 -12 -1 0.1873
0 1 -29 0.1913
0 -1 29 0.1913
4 14 -1 0.1070
17 0 0 0.0692

loop_
_geom_angle_atom_site_label_1
_geom_angle_atom_site_label_2
_geom_angle_atom_site_label_3
_geom_angle
F2 S1 F1 87.60(7)
F2 S1 F4 87.29(8)
F2 S1 C1 179.40(9)
F1 S1 F4 89.29(8)
F1 S1 C1 92.58(8)
F5 S1 F2 87.86(7)
F5 S1 F1 89.89(8)
F5 S1 F4 175.11(7)
F5 S1 F3 90.64(8)
F5 S1 C1 92.71(8)
F4 S1 C1 92.14(8)
F3 S1 F2 87.43(7)
F3 S1 F1 174.97(7)
F3 S1 F4 89.77(8)
F3 S1 C1 92.39(8)
F13 S3 F11 174.80(8)
F13 S3 F12 87.64(7)
F13 S3 F15 89.28(9)
F13 S3 F14 89.70(10)
F13 S3 C19 92.95(8)
F11 S3 F12 87.21(8)
F11 S3 F15 89.80(12)
F11 S3 C19 92.19(8)
F12 S3 F15 87.73(9)
F12 S3 C19 179.23(9)
F15 S3 C19 91.78(8)
F14 S3 F11 90.84(12)
F14 S3 F12 88.04(9)
F14 S3 F15 175.69(8)
F14 S3 C19 92.46(9)
F9 S2 F10 175.22(10)
F9 S2 F8 90.91(14)
F9 S2 F6 89.29(13)
F9 S2 F7 87.80(11)
F9 S2 C12 92.75(10)
F10 S2 F8 89.72(15)
F10 S2 F6 89.72(14)
F10 S2 F7 87.49(11)
F10 S2 C12 91.96(10)
F8 S2 F6 175.57(10)
F8 S2 F7 87.82(13)
F8 S2 C12 92.04(11)
F6 S2 C12 92.38(10)
F7 S2 F6 87.76(13)
F7 S2 C12 179.43(11)
C7 N2 C15 108.14(14)
C7 N1 C8 106.27(14)
C6 C1 S1 119.30(15)
C6 C1 C2 121.61(17)
C2 C1 S1 119.09(14)
N2 C7 C4 120.10(15)
N1 C7 N2 117.29(16)
N1 C7 C4 122.61(16)
C18 C19 S3 119.29(14)
C20 C19 S3 119.60(14)
C20 C19 C18 121.10(17)
C17 C16 C15 118.67(15)
C21 C16 C15 122.78(15)
C21 C16 C17 118.39(16)
N2 C15 C16 114.03(14)
N2 C15 C8 99.84(13)
C16 C15 C8 113.11(14)
C14 C9 C8 120.24(17)
C14 C9 C10 118.97(18)
C10 C9 C8 120.51(16)
C2 C3 C4 120.45(18)
C18 C17 C16 121.45(17)
C9 C14 C13 120.9(2)
N1 C8 C15 104.94(13)
N1 C8 C9 112.92(15)
C9 C8 C15 112.73(14)
C1 C6 C5 119.19(17)
C17 C18 C19 118.75(17)
C16 C21 C20 120.90(17)
C3 C4 C7 119.02(16)
C5 C4 C7 121.01(16)
C5 C4 C3 119.97(17)
C19 C20 C21 119.33(17)
C3 C2 C1 118.64(18)
C13 C12 S2 119.97(18)
C11 C12 S2 119.07(19)
C11 C12 C13 120.95(19)
C6 C5 C4 120.08(17)
C11 C10 C9 120.4(2)
C12 C13 C14 119.1(2)
C12 C11 C10 119.6(2)

loop_
_geom_bond_atom_site_label_1
_geom_bond_atom_site_label_2
_geom_bond_distance
S1 F2 1.5832(12)
S1 F1 1.5876(13)
S1 F5 1.5742(14)
S1 F4 1.5904(14)
S1 F3 1.5830(14)
S1 C1 1.8015(18)
S3 F13 1.5682(13)
S3 F11 1.5761(15)
S3 F12 1.5799(13)
S3 F15 1.5857(17)
S3 F14 1.5749(17)
S3 C19 1.8055(19)
S2 F9 1.5583(19)
S2 F10 1.570(2)
S2 F8 1.576(3)
S2 F6 1.590(2)
S2 F7 1.5799(16)
S2 C12 1.800(2)
N2 C7 1.364(2)
N2 C15 1.459(2)
N1 C7 1.290(2)
N1 C8 1.476(2)
C1 C6 1.384(3)
C1 C2 1.391(3)
C7 C4 1.479(2)
C19 C18 1.386(3)
C19 C20 1.384(3)
C16 C15 1.514(2)
C16 C17 1.398(2)
C16 C21 1.389(2)
C15 C8 1.595(2)
C9 C14 1.386(3)
C9 C8 1.506(2)
C9 C10 1.391(3)
C3 C4 1.393(3)
C3 C2 1.384(3)
C17 C18 1.384(3)
C14 C13 1.387(3)
C6 C5 1.386(3)
C21 C20 1.389(3)
C4 C5 1.390(3)
C12 C13 1.383(4)
C12 C11 1.377(3)
C10 C11 1.387(3)

loop_
_exptl_oxdiff_crystal_face_indexfrac_h
_exptl_oxdiff_crystal_face_indexfrac_k
_exptl_oxdiff_crystal_face_indexfrac_l
_exptl_oxdiff_crystal_face_x
_exptl_oxdiff_crystal_face_y
_exptl_oxdiff_crystal_face_z
16.0000 5.9999 -0.9997 -0.1483 -1.0086 0.0722
-16.0000 -5.9999 0.9997 0.1483 1.0086 -0.0722
-8.0001 12.0000 1.0003 0.0481 -0.0075 -0.9687
8.0001 -12.0000 -1.0003 -0.0481 0.0075 0.9687
0.0001 0.9999 -28.9999 -1.0041 0.0997 -0.0889
-0.0001 -0.9999 28.9999 1.0041 -0.0997 0.0889
3.9999 14.0000 -0.9996 -0.0991 -0.6733 -0.7602
17.0000 -0.0000 0.0001 -0.1025 -0.8600 0.4743
